data_4519076
loop_
_publ_author_name
'Hwang, Jeong Min'
'Lee, Sung Kwang'
'Shin, Sunyoung'
'Jeong, Ji-Seoung'
'Kim, Hae Sun'
'Ryu, Ji Yeon'
'Eom, Taeyong'
'Park, Bo Keun'
'Kim, Chang Gyoun'
'Chung, Taek-Mo'

_publ_section_title
;
 New Volatile Tantalum Imido Precursors with Carboxamide Ligands
;
_journal_issue 38
_journal_name_full 'ACS Omega'
_journal_page_first 24795
_journal_page_last 24802
_journal_paper_doi 10.1021/acsomega.1c03659
_journal_volume 6
_journal_year 2021
_chemical_formula_moiety 'C22 H48 N4 O6 Ta'
_chemical_formula_sum 'C22 H48 N4 O6 Ta'
_chemical_formula_weight 645.59
_space_group_crystal_system orthorhombic
_space_group_IT_number 62
_space_group_name_Hall '-P 2ac 2n'
_space_group_name_H-M_alt 'P n m a'
_symmetry_Int_Tables_number 62
_atom_sites_solution_primary iterative
_audit_creation_date 2021-04-22
_audit_creation_method
;
Olex2 1.3
(compiled 2020.11.12 svn.r5f609507 for OlexSys, GUI svn.r6272)
;
_cell_angle_alpha 90
_cell_angle_beta 90
_cell_angle_gamma 90
_cell_formula_units_Z 4
_cell_length_a 16.2677(2)
_cell_length_b 16.0705(2)
_cell_length_c 11.2870(2)
_cell_measurement_reflns_used 9027
_cell_measurement_temperature 296(2)
_cell_measurement_theta_max 25.77
_cell_measurement_theta_min 3.56
_cell_volume 2950.76(7)
_computing_cell_refinement 'SAINT v8.34A (Bruker, 2013)'
_computing_data_collection
;
CrystalClear-SM Expert 2.0 r7 (Rigaku, 2011)
;
_computing_data_reduction 'SAINT v8.34A (Bruker, 2013)'
_computing_molecular_graphics 'Olex2 1.3 (Dolomanov et al., 2009)'
_computing_publication_material 'Olex2 1.3 (Dolomanov et al., 2009)'
_computing_structure_refinement 'olex2.refine 1.3 (Bourhis et al., 2015)'
_computing_structure_solution 'olex2.solve 1.3 (Bourhis et al., 2015)'
_diffrn_ambient_temperature 296.15
_diffrn_detector CCD
_diffrn_detector_area_resol_mean 28.5714
_diffrn_detector_type 'Rigaku Saturn724+'
_diffrn_measured_fraction_theta_full 0.9950
_diffrn_measured_fraction_theta_max 0.9946
_diffrn_measurement_device 'AFC12 (Right): Kappa 3 circle'
_diffrn_measurement_device_type 'Bruker APEX-II CCD'
_diffrn_measurement_method '\f and \w scans'
_diffrn_measurement_specimen_support 'Mitegen 50um'
_diffrn_radiation_collimation 0.3
_diffrn_radiation_monochromator Confocal
_diffrn_radiation_probe x-ray
_diffrn_radiation_type 'Mo K\a'
_diffrn_radiation_wavelength 0.71073
_diffrn_reflns_av_R_equivalents 0.0330
_diffrn_reflns_av_unetI/netI 0.0145
_diffrn_reflns_Laue_measured_fraction_full 0.9950
_diffrn_reflns_Laue_measured_fraction_max 0.9946
_diffrn_reflns_limit_h_max 19
_diffrn_reflns_limit_h_min -19
_diffrn_reflns_limit_k_max 19
_diffrn_reflns_limit_k_min -19
_diffrn_reflns_limit_l_max 13
_diffrn_reflns_limit_l_min -13
_diffrn_reflns_number 38808
_diffrn_reflns_point_group_measured_fraction_full 0.9950
_diffrn_reflns_point_group_measured_fraction_max 0.9946
_diffrn_reflns_theta_full 25.2417
_diffrn_reflns_theta_max 25.79
_diffrn_reflns_theta_min 4.03
_diffrn_source 'Rotating Anode'
_diffrn_source_current 24.0
_diffrn_source_power 1.2
_diffrn_source_target Mo
_diffrn_source_type 'Rotating Anode'
_diffrn_source_voltage 50.0
_diffrn_standards_number 0
_exptl_absorpt_coefficient_mu 3.763
_exptl_absorpt_correction_T_max 0.963
_exptl_absorpt_correction_T_min 0.574
_exptl_absorpt_correction_type multi-scan
_exptl_absorpt_process_details
;
SADABS-2014/2 (Bruker,2014/2) was used for absorption correction.
wR2(int) was 0.0942 before and 0.0396 after correction.
The Ratio of minimum to maximum transmission is 0.7401.
The \l/2 correction factor is 0.00150.
;
_exptl_crystal_colour colorless
_exptl_crystal_density_diffrn 1.453
_exptl_crystal_description block
_exptl_crystal_F_000 1316.0
_exptl_crystal_size_max 0.15
_exptl_crystal_size_mid 0.15
_exptl_crystal_size_min 0.01
_refine_diff_density_max 0.3736
_refine_diff_density_min -0.5428
_refine_diff_density_rms 0.0865
_refine_ls_d_res_high 0.8168
_refine_ls_d_res_low 5.0605
_refine_ls_goodness_of_fit_ref 1.0435
_refine_ls_hydrogen_treatment constr
_refine_ls_matrix_type full
_refine_ls_number_constraints 36
_refine_ls_number_parameters 175
_refine_ls_number_reflns 2920
_refine_ls_number_restraints 0
_refine_ls_restrained_S_all 1.0435
_refine_ls_R_factor_all 0.0172
_refine_ls_R_factor_gt 0.0148
_refine_ls_shift/su_max 0.0003
_refine_ls_shift/su_mean 0.0000
_refine_ls_structure_factor_coef Fsqd
_refine_ls_weighting_details 'w=1/[\s^2^(Fo^2^)+(0.0229P)^2^+0.9922P] where P=(Fo^2^+2Fc^2^)/3'
_refine_ls_weighting_scheme calc
_refine_ls_wR_factor_gt 0.0377
_refine_ls_wR_factor_ref 0.0387
_reflns_Friedel_coverage 0.0
_reflns_limit_h_max 19
_reflns_limit_h_min 0
_reflns_limit_k_max 19
_reflns_limit_k_min 0
_reflns_limit_l_max 13
_reflns_limit_l_min 0
_reflns_number_gt 2708
_reflns_number_total 2920
_reflns_threshold_expression I>=2u(I)
_cod_data_source_file ao1c03659_si_002.cif
_cod_data_source_block RJY01-1
_cod_database_code 4519076
_olex2_refinement_description
;
1. Fixed Uiso
 At 1.5 times of:
  All C(H,H,H) groups
2. Others
 Fixed Sof: H10a(0.5) H10b(0.5) H10c(0.5) H3a(0.5) H3b(0.5) H3c(0.5)
3.a Idealised Me refined as rotating group:
 C10(H10a,H10b,H10c), C14(H14a,H14b,H14c), C13(H13a,H13b,H13c), C3(H3a,H3b,
 H3c), C2(H2a,H2b,H2c), C9(H9a,H9b,H9c), C4(H4a,H4b,H4c), C8(H8a,H8b,H8c),
 C7(H7a,H7b,H7c)
;
_olex2_submission_special_instructions 'No special instructions were received'

loop_
_space_group_symop_id
_space_group_symop_operation_xyz
1 x,y,z
2 x+1/2,-y+1/2,-z+1/2
3 -x,y+1/2,-z
4 -x+1/2,-y,z+1/2
5 -x,-y,-z
6 -x-1/2,y-1/2,z-1/2
7 x,-y-1/2,z
8 x-1/2,y,-z-1/2

loop_
_atom_site_label
_atom_site_type_symbol
_atom_site_fract_x
_atom_site_fract_y
_atom_site_fract_z
_atom_site_U_iso_or_equiv
_atom_site_adp_type
_atom_site_occupancy
_atom_site_site_symmetry_order
_atom_site_refinement_flags_posn
_atom_site_refinement_flags_adp
_atom_site_refinement_flags_occupancy
Ta1 Ta 0.618047(6) 0.75 0.932158(9) 0.02032(5) Uani 1.000000 2 S T P
C5 C 0.68786(12) 0.90810(12) 1.02513(18) 0.0261(4) Uani 1.000000 1 . . .
O2 O 0.69530(8) 0.82725(8) 1.02261(12) 0.0281(3) Uani 1.000000 1 . . .
O1 O 0.59842(8) 0.88648(9) 0.88280(13) 0.0276(3) Uani 1.000000 1 . . .
C6 C 0.74332(13) 0.95413(13) 1.1112(2) 0.0328(5) Uani 1.000000 1 . . .
N2 N 0.63849(11) 0.94863(11) 0.95835(16) 0.0313(4) Uani 1.000000 1 . . .
O3 O 0.72172(11) 0.75 0.79790(16) 0.0296(4) Uani 1.000000 2 S T P
O4 O 0.57114(11) 0.75 0.76297(16) 0.0247(4) Uani 1.000000 2 S T P
N3 N 0.69906(14) 0.75 0.6730(2) 0.0275(5) Uani 1.000000 2 S T P
C10 C 0.80854(17) 0.75 0.8099(3) 0.0397(8) Uani 1.000000 2 S T P
H10a H 0.8298(3) 0.8035(7) 0.788(3) 0.0596(12) Uiso 0.500000 1 GR . .
H10b H 0.82291(18) 0.739(2) 0.8908(7) 0.0596(12) Uiso 0.500000 1 GR . .
H10c H 0.8317(2) 0.7080(16) 0.760(2) 0.0596(12) Uiso 0.500000 1 GR . .
C11 C 0.61986(16) 0.75 0.6703(3) 0.0232(6) Uani 1.000000 2 S T P
C12 C 0.57903(18) 0.75 0.5479(2) 0.0301(7) Uani 1.000000 2 S T P
C14 C 0.6420(2) 0.75 0.4511(3) 0.0498(10) Uani 1.000000 2 S T P
H14a H 0.6848(6) 0.7111(8) 0.4700(8) 0.0747(15) Uiso 1.000000 1 GR . .
H14b H 0.6165(3) 0.7342(11) 0.3777(4) 0.0747(15) Uiso 1.000000 1 GR . .
H14c H 0.6651(8) 0.8047(3) 0.4434(11) 0.0747(15) Uiso 1.000000 1 GR . .
C13 C 0.52628(18) 0.8274(2) 0.5382(2) 0.0611(8) Uani 1.000000 1 . . .
H13a H 0.5603(2) 0.8759(2) 0.5465(18) 0.0916(13) Uiso 1.000000 1 GR . .
H13b H 0.4997(10) 0.8284(7) 0.4623(8) 0.0916(13) Uiso 1.000000 1 GR . .
H13c H 0.4855(8) 0.8270(7) 0.5996(12) 0.0916(13) Uiso 1.000000 1 GR . .
N1 N 0.52852(14) 0.75 1.0198(2) 0.0242(5) Uani 1.000000 2 S T P
C1 C 0.46030(18) 0.75 1.1016(3) 0.0299(6) Uani 1.000000 2 S T P
C3 C 0.37930(19) 0.75 1.0331(4) 0.0555(11) Uani 1.000000 2 S T P
H3a H 0.3815(11) 0.791(2) 0.972(3) 0.0832(16) Uiso 0.500000 1 GR . .
H3b H 0.3706(14) 0.6962(9) 0.998(3) 0.0832(16) Uiso 0.500000 1 GR . .
H3c H 0.3349(4) 0.763(3) 1.0861(9) 0.0832(16) Uiso 0.500000 1 GR . .
C2 C 0.46637(18) 0.82759(18) 1.1787(2) 0.0580(8) Uani 1.000000 1 . . .
H2a H 0.4599(12) 0.87621(19) 1.1301(4) 0.0870(11) Uiso 1.000000 1 GR . .
H2b H 0.4239(8) 0.8264(6) 1.2377(11) 0.0870(11) Uiso 1.000000 1 GR . .
H2c H 0.5191(5) 0.8290(6) 1.2168(14) 0.0870(11) Uiso 1.000000 1 GR . .
C9 C 0.83184(15) 0.94054(19) 1.0704(2) 0.0526(7) Uani 1.000000 1 . . .
H9a H 0.86874(16) 0.9677(10) 1.1243(9) 0.0788(11) Uiso 1.000000 1 GR . .
H9b H 0.8436(4) 0.8820(2) 1.0687(15) 0.0788(11) Uiso 1.000000 1 GR . .
H9c H 0.8388(3) 0.9634(10) 0.9924(7) 0.0788(11) Uiso 1.000000 1 GR . .
C4 C 0.51959(13) 0.91946(14) 0.8496(2) 0.0390(5) Uani 1.000000 1 . . .
H4a H 0.52711(13) 0.9699(6) 0.8054(12) 0.0585(8) Uiso 1.000000 1 GR . .
H4b H 0.4910(4) 0.8796(4) 0.8016(12) 0.0585(8) Uiso 1.000000 1 GR . .
H4c H 0.4880(4) 0.9309(10) 0.9196(2) 0.0585(8) Uiso 1.000000 1 GR . .
C8 C 0.72413(18) 1.04706(15) 1.1133(3) 0.0605(8) Uani 1.000000 1 . . .
H8a H 0.6693(5) 1.05548(17) 1.1423(16) 0.0908(12) Uiso 1.000000 1 GR . .
H8b H 0.7625(8) 1.0750(2) 1.1643(14) 0.0908(12) Uiso 1.000000 1 GR . .
H8c H 0.7285(12) 1.0692(3) 1.0345(4) 0.0908(12) Uiso 1.000000 1 GR . .
C7 C 0.73165(18) 0.91662(18) 1.2338(2) 0.0578(7) Uani 1.000000 1 . . .
H7a H 0.6763(4) 0.9263(11) 1.2600(8) 0.0867(11) Uiso 1.000000 1 GR . .
H7b H 0.7419(12) 0.8578(3) 1.2306(4) 0.0867(11) Uiso 1.000000 1 GR . .
H7c H 0.7694(9) 0.9421(9) 1.2882(4) 0.0867(11) Uiso 1.000000 1 GR . .

loop_
_atom_site_aniso_label
_atom_site_aniso_U_11
_atom_site_aniso_U_22
_atom_site_aniso_U_33
_atom_site_aniso_U_12
_atom_site_aniso_U_13
_atom_site_aniso_U_23
Ta1 0.02112(7) 0.01933(7) 0.02050(7) -0.000000 -0.00134(4) 0.000000
C5 0.0276(10) 0.0213(10) 0.0296(10) -0.0015(8) 0.0010(9) 0.0000(8)
O2 0.0328(8) 0.0198(7) 0.0316(7) 0.0002(6) -0.0093(6) -0.0014(6)
O1 0.0272(7) 0.0232(7) 0.0325(8) 0.0013(6) -0.0070(6) 0.0016(6)
C6 0.0350(12) 0.0253(11) 0.0382(12) -0.0036(9) -0.0090(10) -0.0047(9)
N2 0.0340(10) 0.0216(9) 0.0384(10) -0.0039(8) -0.0081(8) -0.0013(8)
O3 0.0191(10) 0.0459(12) 0.0238(10) -0.000000 -0.0033(8) 0.000000
O4 0.0217(9) 0.0320(11) 0.0203(10) -0.000000 -0.0006(8) 0.000000
N3 0.0247(12) 0.0368(14) 0.0210(12) -0.000000 -0.0016(10) 0.000000
C10 0.0193(15) 0.062(2) 0.0375(18) -0.000000 -0.0035(13) 0.000000
C11 0.0262(14) 0.0231(14) 0.0202(14) -0.000000 -0.0004(11) 0.000000
C12 0.0229(15) 0.0456(19) 0.0219(15) -0.000000 -0.0042(12) 0.000000
C14 0.0401(19) 0.081(3) 0.0279(18) -0.000000 -0.0040(15) 0.000000
C13 0.0624(18) 0.086(2) 0.0348(14) 0.0337(17) -0.0124(13) 0.0055(14)
N1 0.0269(12) 0.0233(12) 0.0224(12) -0.000000 -0.0021(10) 0.000000
C1 0.0254(15) 0.0370(17) 0.0273(15) -0.000000 0.0037(12) 0.000000
C3 0.0278(19) 0.080(3) 0.058(2) -0.000000 -0.0015(16) 0.000000
C2 0.0670(19) 0.0622(18) 0.0449(15) 0.0027(14) 0.0164(13) -0.0203(13)
C9 0.0347(14) 0.0563(17) 0.0666(19) -0.0065(12) -0.0125(11) -0.0082(13)
C4 0.0345(12) 0.0338(12) 0.0488(14) 0.0082(10) -0.0148(10) 0.0022(11)
C8 0.0621(18) 0.0282(13) 0.091(2) -0.0013(12) -0.0294(16) -0.0167(14)
C7 0.0749(19) 0.0621(18) 0.0365(14) -0.0193(15) -0.0116(13) -0.0077(13)

loop_
_atom_type_symbol
_atom_type_scat_dispersion_real
_atom_type_scat_dispersion_imag
_atom_type_scat_Cromer_Mann_a1
_atom_type_scat_Cromer_Mann_a2
_atom_type_scat_Cromer_Mann_a3
_atom_type_scat_Cromer_Mann_a4
_atom_type_scat_Cromer_Mann_b1
_atom_type_scat_Cromer_Mann_b2
_atom_type_scat_Cromer_Mann_b3
_atom_type_scat_Cromer_Mann_b4
_atom_type_scat_Cromer_Mann_c
_atom_type_scat_source
_atom_type_scat_dispersion_source
H 0.00000 0.00000 0.49300 0.32291 0.14019 0.04081 10.51090 26.12570 3.14236 57.79970 0.0030380000826 'International Tables Volume C Table 6.1.1.4 (pp. 500-502)' 'Henke, Gullikson and Davis, At. Data and Nucl. Data Tables, 1993, 54, 2'
C 0.00347 0.00161 2.31000 1.02000 1.58860 0.86500 20.84390 10.20750 0.56870 51.65120 0.215599998832 'International Tables Volume C Table 6.1.1.4 (pp. 500-502)' 'Henke, Gullikson and Davis, At. Data and Nucl. Data Tables, 1993, 54, 2'
N 0.00653 0.00323 12.21260 3.13220 2.01250 1.16630 0.00570 9.89330 28.99750 0.58260 -11.5290002823 'International Tables Volume C Table 6.1.1.4 (pp. 500-502)' 'Henke, Gullikson and Davis, At. Data and Nucl. Data Tables, 1993, 54, 2'
O 0.01158 0.00611 3.04850 2.28680 1.54630 0.86700 13.27710 5.70110 0.32390 32.90890 0.250800013542 'International Tables Volume C Table 6.1.1.4 (pp. 500-502)' 'Henke, Gullikson and Davis, At. Data and Nucl. Data Tables, 1993, 54, 2'
Ta -0.58474 6.58145 29.20240 15.22930 14.51350 4.76492 1.77333 9.37046 0.29598 63.36440 9.24353981018 'International Tables Volume C Table 6.1.1.4 (pp. 500-502)' 'Henke, Gullikson and Davis, At. Data and Nucl. Data Tables, 1993, 54, 2'

loop_
_geom_angle_atom_site_label_1
_geom_angle_atom_site_label_2
_geom_angle_atom_site_label_3
_geom_angle
_geom_angle_site_symmetry_1
_geom_angle_site_symmetry_3
_geom_angle_publ_flag
O2 Ta1 O2 74.96(7) 7_575 . ?
O1 Ta1 O2 67.92(5) 7_575 7_575 ?
O1 Ta1 O2 142.37(5) . 7_575 ?
O1 Ta1 O2 142.37(5) 7_575 . ?
O1 Ta1 O2 67.92(5) . . ?
O1 Ta1 O1 147.36(7) . 7_575 ?
O3 Ta1 O2 82.89(5) . 7_575 ?
O3 Ta1 O2 82.89(5) . . ?
O3 Ta1 O1 86.62(4) . 7_575 ?
O3 Ta1 O1 86.62(4) . . ?
O4 Ta1 O2 133.88(5) . 7_575 ?
O4 Ta1 O2 133.88(5) . . ?
O4 Ta1 O1 73.85(4) . 7_575 ?
O4 Ta1 O1 73.85(4) . . ?
O4 Ta1 O3 69.84(6) . . ?
N1 Ta1 O2 103.20(7) . . ?
N1 Ta1 O2 103.20(7) . 7_575 ?
N1 Ta1 O1 91.23(4) . 7_575 ?
N1 Ta1 O1 91.23(4) . . ?
N1 Ta1 O3 172.25(9) . . ?
N1 Ta1 O4 102.41(9) . . ?
C6 C5 O2 116.35(17) . . ?
N2 C5 O2 123.51(19) . . ?
N2 C5 C6 120.12(18) . . ?
C5 O2 Ta1 124.02(12) . 7_575 ?
N2 O1 Ta1 116.73(10) . 7_575 ?
C4 O1 Ta1 122.83(12) . 7_575 ?
C4 O1 N2 107.28(15) . . ?
C9 C6 C5 107.33(18) . . ?
C8 C6 C5 111.42(19) . . ?
C8 C6 C9 109.7(2) . . ?
C7 C6 C5 108.35(18) . . ?
C7 C6 C9 109.6(2) . . ?
C7 C6 C8 110.4(2) . . ?
O1 N2 C5 105.96(16) . . ?
N3 O3 Ta1 117.28(14) . . ?
C10 O3 Ta1 132.58(17) . . ?
C10 O3 N3 110.1(2) . . ?
C11 O4 Ta1 121.08(16) . . ?
C11 N3 O3 106.0(2) . . ?
N3 C11 O4 125.8(3) . . ?
C12 C11 O4 117.2(2) . . ?
C12 C11 N3 117.1(2) . . ?
C14 C12 C11 111.2(3) . . ?
C13 C12 C11 108.09(17) . . ?
C13 C12 C11 108.09(17) 7_575 . ?
C13 C12 C14 109.54(19) . . ?
C13 C12 C14 109.54(19) 7_575 . ?
C13 C12 C13 110.4(3) . 7_575 ?
C1 N1 Ta1 174.4(2) . . ?
C3 C1 N1 109.8(3) . . ?
C2 C1 N1 108.37(17) 7_575 . ?
C2 C1 N1 108.37(17) . . ?
C2 C1 C3 110.18(19) 7_575 . ?
C2 C1 C3 110.18(19) . . ?
C2 C1 C2 109.9(3) 7_575 . ?

loop_
_geom_bond_atom_site_label_1
_geom_bond_atom_site_label_2
_geom_bond_distance
_geom_bond_site_symmetry_2
_geom_bond_publ_flag
Ta1 O2 2.0404(13) . ?
Ta1 O2 2.0404(13) 7_575 ?
Ta1 O1 2.2854(14) 7_575 ?
Ta1 O1 2.2854(14) . ?
Ta1 O3 2.2673(19) . ?
Ta1 O4 2.0565(18) . ?
Ta1 N1 1.761(2) . ?
C5 O2 1.305(2) . ?
C5 C6 1.518(3) . ?
C5 N2 1.280(3) . ?
O1 N2 1.466(2) . ?
O1 C4 1.437(2) . ?
C6 C9 1.527(3) . ?
C6 C8 1.526(3) . ?
C6 C7 1.522(4) . ?
O3 N3 1.457(3) . ?
O3 C10 1.419(3) . ?
O4 C11 1.313(3) . ?
N3 C11 1.289(3) . ?
C11 C12 1.533(4) . ?
C12 C14 1.498(4) . ?
C12 C13 1.515(3) 7_575 ?
C12 C13 1.515(3) . ?
N1 C1 1.444(4) . ?
C1 C3 1.528(4) . ?
C1 C2 1.523(3) . ?
C1 C2 1.523(3) 7_575 ?
